data_1507604
loop_
_publ_author_name
'Jiang, Biao'
'Wang, Jue'
'Huang, Zuo-Gang'

_publ_section_title
;
 Studies toward the Total Synthesis of Nagelamide K.
;
_journal_issue 8
_journal_name_full 'Organic letters'
_journal_page_first 2070
_journal_page_last 2073
_journal_paper_doi 10.1021/ol3005886
_journal_volume 14
_journal_year 2012
_chemical_formula_sum 'C9 H12 Br N3 O4 S'
_chemical_formula_weight 338.19
_chemical_name_systematic
; 
 ? 
;
_space_group_IT_number 2
_symmetry_cell_setting triclinic
_symmetry_space_group_name_Hall '-P 1'
_symmetry_space_group_name_H-M 'P -1'
_atom_sites_solution_hydrogens geom
_atom_sites_solution_primary direct
_atom_sites_solution_secondary difmap
_audit_creation_method SHELXL-97
_cell_angle_alpha 90.102(3)
_cell_angle_beta 101.332(3)
_cell_angle_gamma 106.314(3)
_cell_formula_units_Z 2
_cell_length_a 6.3794(10)
_cell_length_b 9.6296(15)
_cell_length_c 10.9141(17)
_cell_measurement_reflns_used 2355
_cell_measurement_temperature 293(2)
_cell_measurement_theta_max 56.486
_cell_measurement_theta_min 5.658
_cell_volume 629.77(17)
_computing_cell_refinement 'Bruker SMART'
_computing_data_collection 'Bruker SMART'
_computing_data_reduction 'Bruker SHELXTL'
_computing_molecular_graphics 'Bruker SHELXTL'
_computing_publication_material 'Bruker SHELXTL'
_computing_structure_refinement 'SHELXL-97 (Sheldrick, 1997)'
_computing_structure_solution 'SHELXS-97 (Sheldrick, 1990)'
_diffrn_ambient_temperature 293(2)
_diffrn_measured_fraction_theta_full 0.983
_diffrn_measured_fraction_theta_max 0.983
_diffrn_measurement_device_type 'CCD area detector'
_diffrn_measurement_method 'phi and omega scans'
_diffrn_radiation_monochromator graphite
_diffrn_radiation_source 'fine-focus sealed tube'
_diffrn_radiation_type MoK\a
_diffrn_radiation_wavelength 0.71073
_diffrn_reflns_av_R_equivalents 0.0268
_diffrn_reflns_av_sigmaI/netI 0.0420
_diffrn_reflns_limit_h_max 7
_diffrn_reflns_limit_h_min -7
_diffrn_reflns_limit_k_max 7
_diffrn_reflns_limit_k_min -11
_diffrn_reflns_limit_l_max 12
_diffrn_reflns_limit_l_min -13
_diffrn_reflns_number 3408
_diffrn_reflns_theta_full 26.00
_diffrn_reflns_theta_max 26.00
_diffrn_reflns_theta_min 1.91
_exptl_absorpt_coefficient_mu 3.440
_exptl_absorpt_correction_T_max 1.00000
_exptl_absorpt_correction_T_min 0.55816
_exptl_absorpt_correction_type empirical
_exptl_absorpt_process_details sadabs
_exptl_crystal_colour colorless
_exptl_crystal_density_diffrn 1.783
_exptl_crystal_density_method 'not measured'
_exptl_crystal_description prismatic
_exptl_crystal_F_000 340
_exptl_crystal_size_max 0.316
_exptl_crystal_size_mid 0.287
_exptl_crystal_size_min 0.255
_refine_diff_density_max 0.688
_refine_diff_density_min -0.551
_refine_diff_density_rms 0.090
_refine_ls_extinction_coef 0.024(3)
_refine_ls_extinction_expression Fc^*^=kFc[1+0.001xFc^2^\l^3^/sin(2\q)]^-1/4^
_refine_ls_extinction_method SHELXL
_refine_ls_goodness_of_fit_ref 1.080
_refine_ls_hydrogen_treatment constr
_refine_ls_matrix_type full
_refine_ls_number_parameters 167
_refine_ls_number_reflns 2429
_refine_ls_number_restraints 0
_refine_ls_restrained_S_all 1.080
_refine_ls_R_factor_all 0.0409
_refine_ls_R_factor_gt 0.0373
_refine_ls_shift/su_max 0.001
_refine_ls_shift/su_mean 0.000
_refine_ls_structure_factor_coef Fsqd
_refine_ls_weighting_details 'calc w=1/[\s^2^(Fo^2^)+(0.0462P)^2^+0.7763P] where P=(Fo^2^+2Fc^2^)/3'
_refine_ls_weighting_scheme calc
_refine_ls_wR_factor_gt 0.0998
_refine_ls_wR_factor_ref 0.1015
_reflns_number_gt 2197
_reflns_number_total 2429
_reflns_threshold_expression >2sigma(I)
_cod_data_source_file ol3005886_si_002.cif
_cod_data_source_block cd201650
_cod_depositor_comments
;
The following automatic conversions were performed:

'_symmetry_cell_setting' value 'Triclinic' changed to 'triclinic'
according to /home/saulius/struct/CIF-dictionaries/cif_core.dic
dictionary named 'cif_core.dic' version 2.4.1 from 2010-06-29.

Automatic conversion script
Id: cif_fix_values 1715 2011-07-08 13:25:40Z adriana 
;
_cod_original_sg_symbol_H-M P-1
_cod_database_code 1507604

loop_
_symmetry_equiv_pos_as_xyz
'x, y, z'
'-x, -y, -z'

loop_
_atom_site_label
_atom_site_type_symbol
_atom_site_fract_x
_atom_site_fract_y
_atom_site_fract_z
_atom_site_U_iso_or_equiv
_atom_site_adp_type
_atom_site_occupancy
_atom_site_symmetry_multiplicity
_atom_site_calc_flag
_atom_site_refinement_flags
Br1 Br 0.61226(6) 0.57399(4) 0.69805(3) 0.04103(18) Uani 1 1 d .
S1 S 1.12599(14) 0.79217(10) 0.19937(8) 0.0329(2) Uani 1 1 d .
N1 N 1.0325(5) 0.7698(3) 0.3337(3) 0.0336(6) Uani 1 1 d .
N2 N 0.9164(5) 0.6557(3) 0.4954(3) 0.0357(7) Uani 1 1 d .
N3 N 0.9244(5) 0.7034(3) 0.0897(3) 0.0372(7) Uani 1 1 d .
O1 O 0.3687(5) 0.9166(3) 0.6318(3) 0.0425(6) Uani 1 1 d .
O2 O 0.3665(5) 0.7602(3) 0.7823(2) 0.0410(6) Uani 1 1 d .
O3 O 1.2975(4) 0.7226(3) 0.2150(3) 0.0490(7) Uani 1 1 d .
O4 O 1.1675(5) 0.9417(3) 0.1781(3) 0.0481(7) Uani 1 1 d .
C1 C 1.0376(6) 0.6583(4) 0.4125(3) 0.0352(8) Uani 1 1 d .
H1 H 1.1185 0.5927 0.4067 0.042 Uiso 1 1 calc R
C2 C 0.8899(6) 0.8391(4) 0.3711(3) 0.0330(7) Uani 1 1 d .
H2 H 0.8498 0.9180 0.3356 0.040 Uiso 1 1 calc R
C3 C 0.8207(6) 0.7683(4) 0.4700(3) 0.0307(7) Uani 1 1 d .
C4 C 0.6701(6) 0.8079(4) 0.5361(3) 0.0316(7) Uani 1 1 d .
H4 H 0.6323 0.8910 0.5094 0.038 Uiso 1 1 calc R
C5 C 0.5747(6) 0.7469(4) 0.6287(3) 0.0295(7) Uani 1 1 d .
C6 C 0.4260(6) 0.8172(4) 0.6789(3) 0.0299(7) Uani 1 1 d .
C7 C 0.2326(9) 0.8306(5) 0.8360(5) 0.0592(13) Uani 1 1 d .
H7A H 0.3150 0.9301 0.8591 0.089 Uiso 1 1 calc R
H7B H 0.1946 0.7827 0.9090 0.089 Uiso 1 1 calc R
H7C H 0.0986 0.8262 0.7759 0.089 Uiso 1 1 calc R
C8 C 0.8448(9) 0.5470(5) 0.1018(5) 0.0583(12) Uani 1 1 d .
H8A H 0.7553 0.5283 0.1644 0.087 Uiso 1 1 calc R
H8B H 0.9701 0.5092 0.1257 0.087 Uiso 1 1 calc R
H8C H 0.7566 0.5008 0.0230 0.087 Uiso 1 1 calc R
C9 C 0.7463(8) 0.7720(6) 0.0438(4) 0.0585(12) Uani 1 1 d .
H9A H 0.6556 0.7222 -0.0331 0.088 Uiso 1 1 calc R
H9B H 0.8120 0.8717 0.0296 0.088 Uiso 1 1 calc R
H9C H 0.6556 0.7668 0.1051 0.088 Uiso 1 1 calc R

loop_
_atom_site_aniso_label
_atom_site_aniso_U_11
_atom_site_aniso_U_22
_atom_site_aniso_U_33
_atom_site_aniso_U_23
_atom_site_aniso_U_13
_atom_site_aniso_U_12
Br1 0.0556(3) 0.0410(2) 0.0431(3) 0.01600(16) 0.02638(18) 0.02911(18)
S1 0.0344(5) 0.0396(5) 0.0303(4) 0.0072(3) 0.0162(4) 0.0129(4)
N1 0.0431(16) 0.0401(16) 0.0265(14) 0.0075(12) 0.0155(12) 0.0206(13)
N2 0.0475(17) 0.0404(16) 0.0302(15) 0.0097(12) 0.0162(13) 0.0245(14)
N3 0.0418(17) 0.0432(17) 0.0296(15) 0.0028(12) 0.0144(13) 0.0124(14)
O1 0.0536(16) 0.0462(15) 0.0439(15) 0.0156(12) 0.0226(13) 0.0313(13)
O2 0.0564(16) 0.0462(15) 0.0364(14) 0.0123(11) 0.0246(12) 0.0298(13)
O3 0.0408(15) 0.0698(19) 0.0503(17) 0.0139(14) 0.0238(13) 0.0283(14)
O4 0.0582(17) 0.0397(15) 0.0469(16) 0.0099(12) 0.0214(13) 0.0077(13)
C1 0.0422(19) 0.0421(19) 0.0305(18) 0.0070(14) 0.0111(15) 0.0245(16)
C2 0.0406(19) 0.0371(18) 0.0297(17) 0.0052(14) 0.0103(14) 0.0221(15)
C3 0.0359(18) 0.0359(17) 0.0258(16) 0.0028(13) 0.0094(14) 0.0169(14)
C4 0.0420(19) 0.0334(17) 0.0273(17) 0.0047(13) 0.0121(14) 0.0204(15)
C5 0.0358(17) 0.0320(17) 0.0263(16) 0.0053(13) 0.0089(13) 0.0170(14)
C6 0.0336(17) 0.0332(17) 0.0273(16) 0.0019(13) 0.0085(13) 0.0150(14)
C7 0.083(3) 0.065(3) 0.058(3) 0.016(2) 0.048(3) 0.043(3)
C8 0.071(3) 0.046(2) 0.056(3) -0.003(2) 0.025(2) 0.006(2)
C9 0.052(3) 0.084(3) 0.042(2) -0.002(2) -0.0002(19) 0.030(2)

loop_
_atom_type_symbol
_atom_type_description
_atom_type_scat_dispersion_real
_atom_type_scat_dispersion_imag
_atom_type_scat_source
C C 0.0033 0.0016 'International Tables Vol C Tables 4.2.6.8 and 6.1.1.4'
H H 0.0000 0.0000 'International Tables Vol C Tables 4.2.6.8 and 6.1.1.4'
N N 0.0061 0.0033 'International Tables Vol C Tables 4.2.6.8 and 6.1.1.4'
O O 0.0106 0.0060 'International Tables Vol C Tables 4.2.6.8 and 6.1.1.4'
S S 0.1246 0.1234 'International Tables Vol C Tables 4.2.6.8 and 6.1.1.4'
Br Br -0.2901 2.4595 'International Tables Vol C Tables 4.2.6.8 and 6.1.1.4'

loop_
_geom_angle_atom_site_label_1
_geom_angle_atom_site_label_2
_geom_angle_atom_site_label_3
_geom_angle
O4 S1 O3 122.06(18)
O4 S1 N3 107.94(17)
O3 S1 N3 108.35(18)
O4 S1 N1 106.07(16)
O3 S1 N1 104.50(15)
N3 S1 N1 107.03(16)
C1 N1 C2 105.9(3)
C1 N1 S1 126.8(2)
C2 N1 S1 125.7(2)
C1 N2 C3 105.7(3)
C8 N3 C9 114.4(4)
C8 N3 S1 115.9(3)
C9 N3 S1 116.8(3)
C6 O2 C7 114.3(3)
N2 C1 N1 112.1(3)
N2 C1 H1 123.9
N1 C1 H1 123.9
C3 C2 N1 106.1(3)
C3 C2 H2 127.0
N1 C2 H2 127.0
C2 C3 N2 110.1(3)
C2 C3 C4 123.3(3)
N2 C3 C4 126.6(3)
C5 C4 C3 131.6(3)
C5 C4 H4 114.2
C3 C4 H4 114.2
C4 C5 C6 118.4(3)
C4 C5 Br1 123.8(3)
C6 C5 Br1 117.8(2)
O1 C6 O2 123.5(3)
O1 C6 C5 123.2(3)
O2 C6 C5 113.2(3)
O2 C7 H7A 109.5
O2 C7 H7B 109.5
H7A C7 H7B 109.5
O2 C7 H7C 109.5
H7A C7 H7C 109.5
H7B C7 H7C 109.5
N3 C8 H8A 109.5
N3 C8 H8B 109.5
H8A C8 H8B 109.5
N3 C8 H8C 109.5
H8A C8 H8C 109.5
H8B C8 H8C 109.5
N3 C9 H9A 109.5
N3 C9 H9B 109.5
H9A C9 H9B 109.5
N3 C9 H9C 109.5
H9A C9 H9C 109.5
H9B C9 H9C 109.5

loop_
_geom_bond_atom_site_label_1
_geom_bond_atom_site_label_2
_geom_bond_distance
Br1 C5 1.887(3)
S1 O4 1.418(3)
S1 O3 1.419(3)
S1 N3 1.609(3)
S1 N1 1.681(3)
N1 C1 1.380(4)
N1 C2 1.387(4)
N2 C1 1.297(5)
N2 C3 1.390(4)
N3 C8 1.464(5)
N3 C9 1.475(5)
O1 C6 1.200(4)
O2 C6 1.330(4)
O2 C7 1.433(5)
C1 H1 0.9300
C2 C3 1.358(5)
C2 H2 0.9300
C3 C4 1.438(5)
C4 C5 1.335(5)
C4 H4 0.9300
C5 C6 1.491(5)
C7 H7A 0.9600
C7 H7B 0.9600
C7 H7C 0.9600
C8 H8A 0.9600
C8 H8B 0.9600
C8 H8C 0.9600
C9 H9A 0.9600
C9 H9B 0.9600
C9 H9C 0.9600

loop_
_geom_hbond_atom_site_label_D
_geom_hbond_atom_site_label_H
_geom_hbond_atom_site_label_A
_geom_hbond_distance_DH
_geom_hbond_distance_HA
_geom_hbond_distance_DA
_geom_hbond_angle_DHA
_geom_hbond_site_symmetry_A
C1 H1 N2 0.93 2.59 3.261(4) 129.3 2_766
C4 H4 O1 0.93 2.41 3.265(4) 152.4 2_676
C2 H2 O1 0.93 2.46 3.227(4) 140.1 2_676

loop_
_geom_torsion_atom_site_label_1
_geom_torsion_atom_site_label_2
_geom_torsion_atom_site_label_3
_geom_torsion_atom_site_label_4
_geom_torsion
O4 S1 N1 C1 -157.7(3)
O3 S1 N1 C1 -27.5(4)
N3 S1 N1 C1 87.3(3)
O4 S1 N1 C2 38.6(3)
O3 S1 N1 C2 168.8(3)
N3 S1 N1 C2 -76.4(3)
O4 S1 N3 C8 -175.1(3)
O3 S1 N3 C8 50.9(3)
N1 S1 N3 C8 -61.3(3)
O4 S1 N3 C9 -35.7(3)
O3 S1 N3 C9 -169.7(3)
N1 S1 N3 C9 78.1(3)
C3 N2 C1 N1 1.4(4)
C2 N1 C1 N2 -1.5(4)
S1 N1 C1 N2 -167.8(3)
C1 N1 C2 C3 1.0(4)
S1 N1 C2 C3 167.4(3)
N1 C2 C3 N2 -0.1(4)
N1 C2 C3 C4 179.9(3)
C1 N2 C3 C2 -0.8(4)
C1 N2 C3 C4 179.2(4)
C2 C3 C4 C5 175.4(4)
N2 C3 C4 C5 -4.6(6)
C3 C4 C5 C6 179.1(3)
C3 C4 C5 Br1 -2.2(6)
C7 O2 C6 O1 -1.9(5)
C7 O2 C6 C5 177.0(3)
C4 C5 C6 O1 8.2(5)
Br1 C5 C6 O1 -170.6(3)
C4 C5 C6 O2 -170.7(3)
Br1 C5 C6 O2 10.5(4)

loop_
_cod_related_entry_id
_cod_related_entry_code
_cod_related_entry_database
1 30651858 ChemSpider
